data_1577285
loop_
_publ_author_name
'Gerstner, Alexander'
'Arrowsmith, Merle'
'Dietz, Maximilian'
'Mihm, Cornelius'
'Braunschweig, Holger'

_publ_section_title
;
 Zerovalent transition-metal inverse-sandwich complexes of a
 diborataanthracene dianion
;
_journal_name_full 'Chemical Science'
_journal_paper_doi 10.1039/D6SC02501C
_journal_year 2026
_chemical_formula_moiety 'C16 H16 B2 Br2'
_chemical_formula_sum 'C16 H16 B2 Br2'
_chemical_formula_weight 389.73
_chemical_name_common 2,3,6,7-Me4-9,10-Br2-DHDBA
_chemical_name_systematic 1
_chemical_properties_physical Air-sensitive,Moisture-sensitive
_space_group_crystal_system triclinic
_space_group_IT_number 2
_space_group_name_Hall '-P 1'
_space_group_name_H-M_alt 'P -1'
_atom_sites_solution_hydrogens geom
_atom_sites_solution_primary dual
_atom_sites_solution_secondary difmap
_audit_creation_date 2023-12-07
_audit_creation_method 'CIF-fill 1.4p (K.Radacki, 2005-23)'
_audit_update_record
;
2026-03-18 deposited with the CCDC.	2026-05-13 downloaded from the CCDC.
;
_cell_angle_alpha 63.110(4)
_cell_angle_beta 88.157(3)
_cell_angle_gamma 66.225(4)
_cell_formula_units_Z 2
_cell_length_a 9.6057(3)
_cell_length_b 9.6622(4)
_cell_length_c 10.3382(4)
_cell_measurement_reflns_used 5863
_cell_measurement_temperature 100(2)
_cell_measurement_theta_max 73.6890
_cell_measurement_theta_min 4.8670
_cell_volume 769.77(7)
_computing_cell_refinement 'CrysAlisPro 1.171.43.89a (Rigaku OD, 2023)'
_computing_data_collection
;
 CrysAlisPro system (CCD 42.102a 64-bit (release 15-09-2023))
;
_computing_data_reduction 'CrysAlisPro 1.171.43.89a (Rigaku OD, 2023)'
_computing_molecular_graphics 'ShelXLe (Huebschle et all, 2011)'
_computing_publication_material 'SHELXL-2019/2 (Sheldrick, 2019)'
_computing_structure_refinement 'SHELXL-2019/2 (Sheldrick, 2019)'
_computing_structure_solution 'SHELXT 2018/2 (Sheldrick, 2018)''
_diffrn_ambient_environment N~2~
_diffrn_ambient_temperature 100(2)
_diffrn_detector HPA
_diffrn_detector_area_resol_mean 10.0
_diffrn_detector_type 'HyPix Arc150'
_diffrn_measured_fraction_theta_full 0.991
_diffrn_measured_fraction_theta_max 0.986
_diffrn_measurement_details
;
 List of Runs (angles in degrees, time in seconds):
 --------------------------------------------------------------------------
  1  \w     47.00 132.00   0.50    0.05    --   82.26  15.00   0.00  170
  2  \w     66.00  93.00   0.50    0.05    --   58.15  15.00 -30.00   54
  3  \w     46.00 105.00   0.50    0.05    --   82.26  15.00  90.00  118
  4  \w     48.00 133.00   0.50    0.05    --   82.26  15.00 -90.00  170
  5  \w    102.00 133.00   0.50    0.05    --   82.26  15.00-180.00   62
  6  \w     47.00  96.00   0.50    0.05    --   82.26  15.00-180.00   98
  7  \w     28.00  53.00   0.50    0.05    --   71.06 -95.00-180.00   50
  8  \w     28.00  65.00   0.50    0.05    --   71.06 -95.00 -90.00   74
  9  \w     60.00  92.00   0.50    0.05    --   82.26-112.00-120.00   64
 10  \w     40.00  90.00   0.50    0.05    --   82.26 -95.00-120.00  100
 11  \w     37.00  62.00   0.50    0.05    --   82.26-112.00   0.00   50
 12  \w     17.00  42.00   0.50    0.05    --   58.15 -95.00-120.00   50
 13  \w     68.00  93.00   0.50    0.05    --   85.25 -97.00  81.14   50
 14  \w     41.00  86.00   0.50    0.05    --   82.26 -95.00 150.00   90
 15  \w     40.00  65.00   0.50    0.05    --   82.26 -95.00 120.00   50
 16  \w     44.00  93.00   0.50    0.05    --   85.25 -97.00 110.84   98
 17  \w     16.00  56.00   0.50    0.05    --   58.15 -95.00  90.00   80
 18  \w     40.00  66.00   0.50    0.05    --   82.26 -95.00  60.00   52
 19  \w     49.00  90.00   0.50    0.05    --   82.26 -95.00  30.00   82
 20  \w     17.00  62.00   0.50    0.05    --   58.15 -95.00 -30.00   90
 21  \w     40.00  65.00   0.50    0.05    --   82.26 -95.00   0.00   50
 22  \w     60.00  90.00   0.50    0.05    --   82.26 -95.00 -30.00   60
 23  \w     45.00  88.00   0.50    0.05    --   82.26 -95.00 -60.00   86
 24  \w     40.00  90.00   0.50    0.05    --   82.26 -95.00-180.00  100
 25  \w    -98.00 -35.00   0.50    0.05    --  -79.50 119.00-143.09  126
 26  \w    -92.00 -65.00   0.50    0.05    --  -76.37 112.00 -30.00   54
 27  \w    -64.00 -39.00   0.50    0.05    --  -76.37 112.00 -30.00   50
 28  \w    -97.00 -41.00   0.50    0.05    --  -79.50 115.00  18.14  112
 29  \w    -96.00 -45.00   0.50    0.05    --  -79.50 118.00  95.07  102
 30  \w    -75.00 -32.00   0.50    0.05    --  -76.37 112.00 150.00   86
 31  \w   -125.00 -40.00   0.50    0.05    --  -76.37 -15.00   0.00  170
 32  \w   -126.00 -47.00   0.50    0.05    --  -76.37 -15.00  90.00  158
 33  \w    -57.00 -31.00   0.50    0.05    --  -60.16 -15.00 -90.00   52
;
_diffrn_measurement_device 'four-circle diffractometer'
_diffrn_measurement_device_type 'Rigaku XtaLAB Synergy-R'
_diffrn_measurement_method '\w scans'
_diffrn_orient_matrix_type
;
 CrysAlisPro convention (1999,Acta A55,543-557)
;
_diffrn_orient_matrix_UB_11 0.0181106000
_diffrn_orient_matrix_UB_12 0.1549709000
_diffrn_orient_matrix_UB_13 -0.0082392000
_diffrn_orient_matrix_UB_21 -0.1415203000
_diffrn_orient_matrix_UB_22 0.0400488000
_diffrn_orient_matrix_UB_23 0.0747312000
_diffrn_orient_matrix_UB_31 0.1069273000
_diffrn_orient_matrix_UB_32 -0.1176332000
_diffrn_orient_matrix_UB_33 0.1524518000
_diffrn_radiation_monochromator 'multi-layer mirror'
_diffrn_radiation_probe x-ray
_diffrn_radiation_type CuK\a
_diffrn_radiation_wavelength 1.54184
_diffrn_radiation_xray_symbol K-L~2,3~
_diffrn_reflns_av_R_equivalents 0.0330
_diffrn_reflns_av_unetI/netI 0.0329
_diffrn_reflns_Laue_measured_fraction_full 0.991
_diffrn_reflns_Laue_measured_fraction_max 0.986
_diffrn_reflns_limit_h_max 11
_diffrn_reflns_limit_h_min -11
_diffrn_reflns_limit_k_max 11
_diffrn_reflns_limit_k_min -11
_diffrn_reflns_limit_l_max 12
_diffrn_reflns_limit_l_min -11
_diffrn_reflns_number 8723
_diffrn_reflns_point_group_measured_fraction_full 0.991
_diffrn_reflns_point_group_measured_fraction_max 0.986
_diffrn_reflns_theta_full 67.684
_diffrn_reflns_theta_max 70.072
_diffrn_reflns_theta_min 4.880
_diffrn_source 'rotating-anode X-ray tube'
_diffrn_source_type 'PhotonJet-R X-ray Source'
_exptl_absorpt_coefficient_mu 6.530
_exptl_absorpt_correction_T_max 0.987
_exptl_absorpt_correction_T_min 0.561
_exptl_absorpt_correction_type gaussian
_exptl_absorpt_process_details
;
 CrysAlisPro 1.171.43.89a (Rigaku Oxford Diffraction, 2023) Numerical 
 absorption correction based on gaussian integration over a multifaceted 
 crystal model Empirical absorption correction using spherical harmonics, 
 implemented in SCALE3 ABSPACK scaling algorithm.
;
_exptl_crystal_colour yellow
_exptl_crystal_density_diffrn 1.681
_exptl_crystal_description plate
_exptl_crystal_F_000 384
_exptl_crystal_preparation
;
 For data collection the crystal was immersed in a film of perfluoropolyether 
 oil, mounted on a polyimide loop and transferred to stream of cold nitrogen 
 (Oxford Cryostream 800).
;
_exptl_crystal_recrystallization_method 'Re-crystallisation from solvent'
_exptl_crystal_size_max 0.150
_exptl_crystal_size_mid 0.100
_exptl_crystal_size_min 0.020
_refine_diff_density_max 0.877
_refine_diff_density_min -1.585
_refine_diff_density_rms 0.124
_refine_ls_extinction_method none
_refine_ls_goodness_of_fit_ref 1.150
_refine_ls_hydrogen_treatment constr
_refine_ls_matrix_type full
_refine_ls_number_parameters 185
_refine_ls_number_reflns 2886
_refine_ls_number_restraints 0
_refine_ls_restrained_S_all 1.150
_refine_ls_R_factor_all 0.0484
_refine_ls_R_factor_gt 0.0439
_refine_ls_shift/su_max 0.000
_refine_ls_shift/su_mean 0.000
_refine_ls_structure_factor_coef Fsqd
_refine_ls_weighting_details
;
 w=1/[\s^2^(Fo^2^)+(0.0788P)^2^+0.5619P] where P=(Fo^2^+2Fc^2^)/3
;
_refine_ls_weighting_scheme calc
_refine_ls_wR_factor_gt 0.1275
_refine_ls_wR_factor_ref 0.1301
_reflns_Friedel_coverage 0.000
_reflns_number_gt 2515
_reflns_number_total 2886
_reflns_threshold_expression 'I > 2\s(I)'
_cod_data_source_file d6sc02501c2.cif
_cod_data_source_block MaDi333_AlGe_a
_cod_original_cell_volume 769.77(6)
_cod_database_code 1577285
_shelx_shelxl_version_number 2019/2
_shelx_space_group_comment
;
 The symmetry employed for this shelxl refinement is uniquely defined by the 
 following loop, which should always be used as a source of symmetry 
 information in preference to the above space-group names. They are only 
 intended as comments.
;
_shelx_estimated_absorpt_t_min 0.441
_shelx_estimated_absorpt_t_max 0.880

loop_
_space_group_symop_operation_xyz
'x, y, z'
'-x, -y, -z'

loop_
_atom_site_label
_atom_site_type_symbol
_atom_site_fract_x
_atom_site_fract_y
_atom_site_fract_z
_atom_site_U_iso_or_equiv
_atom_site_adp_type
_atom_site_occupancy
_atom_site_site_symmetry_order
_atom_site_calc_flag
_atom_site_refinement_flags_posn
_atom_site_refinement_flags_adp
_atom_site_refinement_flags_occupancy
_atom_site_disorder_assembly
_atom_site_disorder_group
B1 B 0.5878(5) 0.3148(6) 0.5607(5) 0.0267(9) Uani 1 1 d . . . . .
C1_1 C 0.4514(5) 0.3824(5) 0.6331(4) 0.0274(8) Uani 1 1 d . . . . .
C2_1 C 0.4062(5) 0.2756(5) 0.7528(4) 0.0283(8) Uani 1 1 d . . . . .
H2_1 H 0.459542 0.154427 0.789932 0.034 Uiso 1 1 calc R U . . .
C3_1 C 0.2867(5) 0.3382(6) 0.8199(4) 0.0294(9) Uani 1 1 d . . . . .
C4_1 C 0.2067(5) 0.5165(6) 0.7652(4) 0.0303(9) Uani 1 1 d . . . . .
C5_1 C 0.2476(5) 0.6252(6) 0.6435(4) 0.0275(8) Uani 1 1 d . . . . .
H5_1 H 0.191175 0.746282 0.604912 0.033 Uiso 1 1 calc R U . . .
Br9_1 Br 0.71171(5) 0.06876(5) 0.64553(4) 0.03432(17) Uani 1 1 d . . . . .
C6_1 C 0.3677(5) 0.5635(5) 0.5762(4) 0.0259(8) Uani 1 1 d . . . . .
C7_1 C 0.2464(5) 0.2154(6) 0.9508(4) 0.0372(10) Uani 1 1 d . . . . .
H7A_1 H 0.137115 0.242599 0.929266 0.056 Uiso 1 1 calc R U . . .
H7B_1 H 0.264886 0.226792 1.037355 0.056 Uiso 1 1 calc R U . . .
H7C_1 H 0.311045 0.096869 0.970713 0.056 Uiso 1 1 calc R U . . .
C8_1 C 0.0776(5) 0.5916(6) 0.8349(5) 0.0357(10) Uani 1 1 d . . . . .
H8A_1 H 0.038489 0.717277 0.784663 0.054 Uiso 1 1 calc R U . . .
H8B_1 H 0.116778 0.544601 0.939475 0.054 Uiso 1 1 calc R U . . .
H8C_1 H -0.006363 0.561562 0.826009 0.054 Uiso 1 1 calc R U . . .
Br10_2 Br 0.13927(5) 0.06463(5) 0.68884(5) 0.03437(17) Uani 1 1 d . . . . .
B1_2 B 0.0619(5) 0.3129(6) 0.5818(5) 0.0256(9) Uani 1 1 d . . . . .
C2_2 C 0.1365(5) 0.3944(5) 0.4513(4) 0.0240(8) Uani 1 1 d . . . . .
C3_2 C 0.2622(4) 0.2970(5) 0.4085(4) 0.0253(8) Uani 1 1 d . . . . .
H3_2 H 0.304800 0.174822 0.463382 0.030 Uiso 1 1 calc R U . . .
C4_2 C 0.3272(5) 0.3711(5) 0.2895(4) 0.0260(8) Uani 1 1 d . . . . .
C5_2 C 0.2665(4) 0.5516(5) 0.2083(4) 0.0264(8) Uani 1 1 d . . . . .
C6_2 C 0.1429(5) 0.6500(5) 0.2513(4) 0.0272(8) Uani 1 1 d . . . . .
H6_2 H 0.102479 0.772010 0.197282 0.033 Uiso 1 1 calc R U . . .
C7_2 C 0.0762(4) 0.5772(5) 0.3699(4) 0.0242(8) Uani 1 1 d . . . . .
C8_2 C 0.4620(5) 0.2586(6) 0.2486(5) 0.0323(9) Uani 1 1 d . . . . .
H8A_2 H 0.434299 0.286414 0.146481 0.048 Uiso 1 1 calc R U . . .
H8B_2 H 0.487144 0.137060 0.314720 0.048 Uiso 1 1 calc R U . . .
H8C_2 H 0.552109 0.279304 0.257873 0.048 Uiso 1 1 calc R U . . .
C9_2 C 0.3347(5) 0.6370(6) 0.0790(4) 0.0302(9) Uani 1 1 d . . . . .
H9A_2 H 0.327426 0.602158 0.004882 0.045 Uiso 1 1 calc R U . . .
H9B_2 H 0.443551 0.601715 0.112807 0.045 Uiso 1 1 calc R U . . .
H9C_2 H 0.277351 0.762524 0.035290 0.045 Uiso 1 1 calc R U . . .

loop_
_atom_site_aniso_label
_atom_site_aniso_U_11
_atom_site_aniso_U_22
_atom_site_aniso_U_33
_atom_site_aniso_U_23
_atom_site_aniso_U_13
_atom_site_aniso_U_12
B1 0.031(2) 0.029(2) 0.020(2) -0.0081(17) 0.0058(17) -0.0180(19)
C1_1 0.030(2) 0.034(2) 0.0189(17) -0.0078(16) 0.0061(15) -0.0200(18)
C2_1 0.032(2) 0.027(2) 0.0246(19) -0.0076(16) 0.0066(15) -0.0174(17)
C3_1 0.031(2) 0.038(2) 0.0200(18) -0.0075(16) 0.0062(15) -0.0231(19)
C4_1 0.031(2) 0.043(2) 0.0219(18) -0.0149(17) 0.0116(15) -0.0218(19)
C5_1 0.028(2) 0.034(2) 0.0223(18) -0.0106(16) 0.0081(15) -0.0182(17)
Br9_1 0.0398(3) 0.0256(3) 0.0328(3) -0.00912(19) 0.01514(19) -0.0163(2)
C6_1 0.028(2) 0.030(2) 0.0201(17) -0.0069(15) 0.0074(15) -0.0181(17)
C7_1 0.037(2) 0.050(3) 0.0205(18) -0.0060(18) 0.0100(16) -0.028(2)
C8_1 0.033(2) 0.048(3) 0.030(2) -0.0177(19) 0.0147(17) -0.022(2)
Br10_2 0.0358(3) 0.0240(3) 0.0356(3) -0.00890(19) 0.01714(19) -0.0130(2)
B1_2 0.025(2) 0.024(2) 0.026(2) -0.0097(17) 0.0082(17) -0.0121(18)
C2_2 0.0257(19) 0.0229(18) 0.0237(18) -0.0101(15) 0.0086(15) -0.0124(16)
C3_2 0.0222(18) 0.0287(19) 0.0268(18) -0.0124(15) 0.0086(14) -0.0140(16)
C4_2 0.0235(19) 0.033(2) 0.0250(18) -0.0146(16) 0.0095(15) -0.0151(17)
C5_2 0.0248(19) 0.035(2) 0.0222(18) -0.0123(16) 0.0109(15) -0.0176(17)
C6_2 0.031(2) 0.028(2) 0.0220(18) -0.0068(15) 0.0054(15) -0.0185(17)
C7_2 0.0237(18) 0.0277(19) 0.0214(17) -0.0109(15) 0.0091(14) -0.0128(16)
C8_2 0.027(2) 0.036(2) 0.039(2) -0.0213(19) 0.0175(17) -0.0152(18)
C9_2 0.033(2) 0.037(2) 0.0237(19) -0.0136(17) 0.0132(16) -0.0203(18)

loop_
_atom_type_symbol
_atom_type_description
_atom_type_scat_dispersion_real
_atom_type_scat_dispersion_imag
_atom_type_scat_source
C C 0.0181 0.0091 'International Tables Vol C Tables 4.2.6.8 and 6.1.1.4'
H H 0.0000 0.0000 'International Tables Vol C Tables 4.2.6.8 and 6.1.1.4'
B B 0.0090 0.0039 'International Tables Vol C Tables 4.2.6.8 and 6.1.1.4'
Br Br -0.6763 1.2805 'International Tables Vol C Tables 4.2.6.8 and 6.1.1.4'

loop_
_exptl_crystal_face_index_h
_exptl_crystal_face_index_k
_exptl_crystal_face_index_l
_exptl_crystal_face_perp_dist
0 0 -1 0.0381
-1 0 0 0.0288
1 0 0 0.0642
1 0 1 0.0358
-1 -1 1 0.0519
1 1 -1 0.0573
-1 -1 -1 0.0481
1 1 1 0.0500
0 -1 1 0.0346
0 1 -1 0.0247
0 -1 0 0.0059
0 1 0 0.0138
1 -1 -1 0.0590
0 -1 -1 0.0372
0 1 1 0.0522
-1 1 -1 0.0263

loop_
_geom_angle_atom_site_label_1
_geom_angle_atom_site_label_2
_geom_angle_atom_site_label_3
_geom_angle
_geom_angle_site_symmetry_1
_geom_angle_site_symmetry_3
_geom_angle_publ_flag
C1_1 B1 C6_1 122.9(4) . 2_666 ?
C1_1 B1 Br9_1 118.8(3) . . ?
C6_1 B1 Br9_1 118.3(3) 2_666 . ?
C2_1 C1_1 C6_1 117.8(4) . . ?
C2_1 C1_1 B1 123.8(4) . . ?
C6_1 C1_1 B1 118.4(3) . . ?
C3_1 C2_1 C1_1 123.1(4) . . ?
C2_1 C3_1 C4_1 118.8(4) . . ?
C2_1 C3_1 C7_1 120.3(4) . . ?
C4_1 C3_1 C7_1 120.9(4) . . ?
C5_1 C4_1 C3_1 118.9(4) . . ?
C5_1 C4_1 C8_1 120.0(4) . . ?
C3_1 C4_1 C8_1 121.1(4) . . ?
C6_1 C5_1 C4_1 122.7(4) . . ?
C5_1 C6_1 C1_1 118.7(3) . . ?
C5_1 C6_1 B1 122.6(4) . 2_666 ?
C1_1 C6_1 B1 118.7(4) . 2_666 ?
C2_2 B1_2 C7_2 122.7(3) . 2_566 ?
C2_2 B1_2 Br10_2 119.1(3) . . ?
C7_2 B1_2 Br10_2 118.1(3) 2_566 . ?
C3_2 C2_2 C7_2 117.8(3) . . ?
C3_2 C2_2 B1_2 123.2(3) . . ?
C7_2 C2_2 B1_2 119.0(3) . . ?
C4_2 C3_2 C2_2 123.0(4) . . ?
C3_2 C4_2 C5_2 119.2(4) . . ?
C3_2 C4_2 C8_2 120.3(4) . . ?
C5_2 C4_2 C8_2 120.5(3) . . ?
C6_2 C5_2 C4_2 118.4(3) . . ?
C6_2 C5_2 C9_2 120.8(4) . . ?
C4_2 C5_2 C9_2 120.8(4) . . ?
C7_2 C6_2 C5_2 122.9(4) . . ?
C6_2 C7_2 C2_2 118.7(4) . . ?
C6_2 C7_2 B1_2 123.0(4) . 2_566 ?
C2_2 C7_2 B1_2 118.3(3) . 2_566 ?

loop_
_geom_bond_atom_site_label_1
_geom_bond_atom_site_label_2
_geom_bond_distance
_geom_bond_site_symmetry_2
_geom_bond_publ_flag
B1 C1_1 1.547(6) . ?
B1 C6_1 1.559(5) 2_666 ?
B1 Br9_1 1.933(5) . ?
C1_1 C2_1 1.399(5) . ?
C1_1 C6_1 1.421(6) . ?
C2_1 C3_1 1.390(6) . ?
C3_1 C4_1 1.399(6) . ?
C3_1 C7_1 1.508(5) . ?
C4_1 C5_1 1.395(6) . ?
C4_1 C8_1 1.509(6) . ?
C5_1 C6_1 1.392(6) . ?
Br10_2 B1_2 1.936(4) . ?
B1_2 C2_2 1.545(6) . ?
B1_2 C7_2 1.561(6) 2_566 ?
C2_2 C3_2 1.402(5) . ?
C2_2 C7_2 1.423(5) . ?
C3_2 C4_2 1.389(5) . ?
C4_2 C5_2 1.405(6) . ?
C4_2 C8_2 1.511(5) . ?
C5_2 C6_2 1.396(6) . ?
C5_2 C9_2 1.510(5) . ?
C6_2 C7_2 1.393(5) . ?

loop_
_geom_torsion_atom_site_label_1
_geom_torsion_atom_site_label_2
_geom_torsion_atom_site_label_3
_geom_torsion_atom_site_label_4
_geom_torsion
_geom_torsion_site_symmetry_1
_geom_torsion_site_symmetry_2
_geom_torsion_site_symmetry_3
_geom_torsion_site_symmetry_4
_geom_torsion_publ_flag
C6_1 B1 C1_1 C2_1 177.7(4) 2_666 . . . ?
Br9_1 B1 C1_1 C2_1 -3.6(5) . . . . ?
C6_1 B1 C1_1 C6_1 -2.9(6) 2_666 . . . ?
Br9_1 B1 C1_1 C6_1 175.8(3) . . . . ?
C6_1 C1_1 C2_1 C3_1 -1.7(6) . . . . ?
B1 C1_1 C2_1 C3_1 177.7(4) . . . . ?
C1_1 C2_1 C3_1 C4_1 0.5(6) . . . . ?
C1_1 C2_1 C3_1 C7_1 -178.6(4) . . . . ?
C2_1 C3_1 C4_1 C5_1 1.2(6) . . . . ?
C7_1 C3_1 C4_1 C5_1 -179.7(4) . . . . ?
C2_1 C3_1 C4_1 C8_1 -179.2(4) . . . . ?
C7_1 C3_1 C4_1 C8_1 -0.1(6) . . . . ?
C3_1 C4_1 C5_1 C6_1 -1.7(6) . . . . ?
C8_1 C4_1 C5_1 C6_1 178.7(4) . . . . ?
C4_1 C5_1 C6_1 C1_1 0.4(6) . . . . ?
C4_1 C5_1 C6_1 B1 179.4(4) . . . 2_666 ?
C2_1 C1_1 C6_1 C5_1 1.2(5) . . . . ?
B1 C1_1 C6_1 C5_1 -178.2(4) . . . . ?
C2_1 C1_1 C6_1 B1 -177.8(4) . . . 2_666 ?
B1 C1_1 C6_1 B1 2.8(6) . . . 2_666 ?
C7_2 B1_2 C2_2 C3_2 178.9(4) 2_566 . . . ?
Br10_2 B1_2 C2_2 C3_2 -2.2(5) . . . . ?
C7_2 B1_2 C2_2 C7_2 -0.9(6) 2_566 . . . ?
Br10_2 B1_2 C2_2 C7_2 178.0(3) . . . . ?
C7_2 C2_2 C3_2 C4_2 -1.3(6) . . . . ?
B1_2 C2_2 C3_2 C4_2 178.9(4) . . . . ?
C2_2 C3_2 C4_2 C5_2 0.6(6) . . . . ?
C2_2 C3_2 C4_2 C8_2 -179.6(4) . . . . ?
C3_2 C4_2 C5_2 C6_2 0.4(6) . . . . ?
C8_2 C4_2 C5_2 C6_2 -179.4(4) . . . . ?
C3_2 C4_2 C5_2 C9_2 179.5(4) . . . . ?
C8_2 C4_2 C5_2 C9_2 -0.2(6) . . . . ?
C4_2 C5_2 C6_2 C7_2 -0.8(6) . . . . ?
C9_2 C5_2 C6_2 C7_2 -179.9(4) . . . . ?
C5_2 C6_2 C7_2 C2_2 0.1(6) . . . . ?
C5_2 C6_2 C7_2 B1_2 180.0(4) . . . 2_566 ?
C3_2 C2_2 C7_2 C6_2 0.9(5) . . . . ?
B1_2 C2_2 C7_2 C6_2 -179.3(4) . . . . ?
C3_2 C2_2 C7_2 B1_2 -179.0(3) . . . 2_566 ?
B1_2 C2_2 C7_2 B1_2 0.8(6) . . . 2_566 ?
